data_4306643
loop_
_publ_author_name
'Saba Javed'
'David M. Hoffman'

_publ_section_title
;
Synthesis of Zinc Hydrazonide Complexes
;
_journal_name_full 'Inorganic Chemistry'
_journal_page_first 11984
_journal_page_last 11992
_journal_paper_doi 10.1021/ic801451v
_journal_volume 47
_journal_year 2008
_chemical_formula_sum 'C7 H16 N2 Zn'
_chemical_formula_weight 193.59
_chemical_name_systematic
; 
 ? 
;
_space_group_IT_number 14
_symmetry_cell_setting monoclinic
_symmetry_space_group_name_Hall '-P 2ybc'
_symmetry_space_group_name_H-M 'P 1 21/c 1'
_atom_sites_solution_hydrogens geom
_atom_sites_solution_primary direct
_atom_sites_solution_secondary difmap
_audit_creation_method SHELXL-97
_cell_angle_alpha 90.00
_cell_angle_beta 94.929(1)
_cell_angle_gamma 90.00
_cell_formula_units_Z 4
_cell_length_a 7.3601(5)
_cell_length_b 12.9523(9)
_cell_length_c 9.4726(7)
_cell_measurement_reflns_used 2329
_cell_measurement_temperature 223(2)
_cell_measurement_theta_max 23.57
_cell_measurement_theta_min 2.67
_cell_volume 899.69(11)
_computing_cell_refinement 'SAINT v7.12A (Bruker-Nonius, 2004)'
_computing_data_collection 'APEX2 v1.0-27 (Bruker-Nonius, 2005)'
_computing_data_reduction 'SAINT v7.12A (Bruker-Nonius, 2004)'
_computing_structure_refinement 'SHELXL v6.12 (G.M. Sheldrick, 2001)'
_computing_structure_solution 'SHELXS v6.12 (G.M. Sheldrick, 2001)'
_diffrn_ambient_temperature 223(2)
_diffrn_detector_area_resol_mean 4K
_diffrn_measured_fraction_theta_full 0.998
_diffrn_measured_fraction_theta_max 0.998
_diffrn_measurement_device_type 'Bruker-Nonius APEX II CCD'
_diffrn_measurement_method CCD
_diffrn_radiation_monochromator graphite
_diffrn_radiation_source 'fine-focus sealed tube'
_diffrn_radiation_type MoK\a
_diffrn_radiation_wavelength 0.71073
_diffrn_reflns_av_R_equivalents 0.0368
_diffrn_reflns_av_sigmaI/netI 0.0199
_diffrn_reflns_limit_h_max 8
_diffrn_reflns_limit_h_min -8
_diffrn_reflns_limit_k_max 14
_diffrn_reflns_limit_k_min 0
_diffrn_reflns_limit_l_max 10
_diffrn_reflns_limit_l_min 0
_diffrn_reflns_number 4077
_diffrn_reflns_theta_full 23.57
_diffrn_reflns_theta_max 23.57
_diffrn_reflns_theta_min 2.67
_diffrn_standards_decay_% 0.0
_exptl_absorpt_coefficient_mu 2.663
_exptl_absorpt_correction_T_max 0.9872
_exptl_absorpt_correction_T_min 0.7068
_exptl_absorpt_correction_type empirical
_exptl_crystal_colour Colorless
_exptl_crystal_density_diffrn 1.429
_exptl_crystal_density_method 'not measured'
_exptl_crystal_description plate
_exptl_crystal_F_000 408
_exptl_crystal_size_max 0.20
_exptl_crystal_size_mid 0.15
_exptl_crystal_size_min 0.10
_refine_diff_density_max 0.512
_refine_diff_density_min -0.244
_refine_diff_density_rms 0.062
_refine_ls_extinction_method none
_refine_ls_goodness_of_fit_ref 1.034
_refine_ls_hydrogen_treatment noref
_refine_ls_matrix_type full
_refine_ls_number_parameters 92
_refine_ls_number_reflns 1341
_refine_ls_number_restraints 0
_refine_ls_restrained_S_all 1.034
_refine_ls_R_factor_all 0.0301
_refine_ls_R_factor_gt 0.0248
_refine_ls_shift/su_max 0.015
_refine_ls_shift/su_mean 0.002
_refine_ls_structure_factor_coef Fsqd
_refine_ls_weighting_details 'calc w=1/[\s^2^(Fo^2^)+(0.0407P)^2^+0.5425P] where P=(Fo^2^+2Fc^2^)/3'
_refine_ls_weighting_scheme calc
_refine_ls_wR_factor_gt 0.0665
_refine_ls_wR_factor_ref 0.0692
_reflns_number_gt 1095
_reflns_number_total 1416
_reflns_threshold_expression >4sigma(I)
_cod_data_source_file ic801451v_si_001_4.cif
_cod_data_source_block k1094[EtZn(CH2C(Me)=NNMe2)]n
_cod_depositor_comments
;
The following automatic conversions were performed:
'_symmetry_cell_setting' value 'Monoclinic' changed to 'monoclinic'
according to '/home/saulius/struct/CIF-dictionaries/cif_core.dic'
dictionary named 'cif_core.dic' version 2.4.1 from
2010-06-29.

'_exptl_absorpt_correction_type' value 'Empirical' changed to
'empirical' according to
'/home/saulius/struct/CIF-dictionaries/cif_core.dic' dictionary named
'cif_core.dic' version 2.4.1 from 2010-06-29.

Automatic conversion script
Id: cif_fix_enum 1527 2010-12-29 10:47:43Z saulius 
;
_cod_database_code 4306643

loop_
_symmetry_equiv_pos_as_xyz
'x, y, z'
'-x, y+1/2, -z+1/2'
'-x, -y, -z'
'x, -y-1/2, z-1/2'

loop_
_atom_site_label
_atom_site_type_symbol
_atom_site_fract_x
_atom_site_fract_y
_atom_site_fract_z
_atom_site_U_iso_or_equiv
_atom_site_adp_type
_atom_site_occupancy
_atom_site_symmetry_multiplicity
_atom_site_calc_flag
_atom_site_refinement_flags
_atom_site_disorder_assembly
_atom_site_disorder_group
Zn Zn 0.64973(4) 0.22108(3) 0.27571(3) 0.02825(15) Uani 1 1 d . . .
N1 N 0.7532(3) 0.23905(18) 0.5813(2) 0.0254(5) Uani 1 1 d . . .
N2 N 0.7810(3) 0.31998(18) 0.4784(2) 0.0274(6) Uani 1 1 d . . .
C1 C 0.8380(4) 0.1270(2) 0.3917(3) 0.0311(7) Uani 1 1 d . . .
H1A H 0.8242 0.0541 0.3650 0.037 Uiso 1 1 calc R . .
H1B H 0.9640 0.1491 0.3834 0.037 Uiso 1 1 calc R . .
C2 C 0.7804(4) 0.1468(2) 0.5303(3) 0.0267(7) Uani 1 1 d . . .
C3 C 0.7346(4) 0.0581(2) 0.6220(3) 0.0368(7) Uani 1 1 d . . .
H3A H 0.6575 0.0821 0.6934 0.055 Uiso 1 1 calc R . .
H3B H 0.8460 0.0292 0.6680 0.055 Uiso 1 1 calc R . .
H3C H 0.6707 0.0056 0.5642 0.055 Uiso 1 1 calc R . .
C4 C 0.6629(4) 0.4071(2) 0.5074(3) 0.0379(8) Uani 1 1 d . . .
H4A H 0.7170 0.4456 0.5882 0.057 Uiso 1 1 calc R . .
H4B H 0.5441 0.3815 0.5279 0.057 Uiso 1 1 calc R . .
H4C H 0.6493 0.4520 0.4251 0.057 Uiso 1 1 calc R . .
C5 C 0.9738(4) 0.3531(3) 0.4947(4) 0.0400(8) Uani 1 1 d . . .
H5A H 0.9970 0.3911 0.5827 0.060 Uiso 1 1 calc R . .
H5B H 0.9987 0.3971 0.4158 0.060 Uiso 1 1 calc R . .
H5C H 1.0523 0.2929 0.4964 0.060 Uiso 1 1 calc R . .
C6 C 0.3803(4) 0.2344(3) 0.2726(4) 0.0403(8) Uani 1 1 d . . .
H6A H 0.3256 0.1735 0.2243 0.048 Uiso 1 1 calc R . .
H6B H 0.3479 0.2321 0.3708 0.048 Uiso 1 1 calc R . .
C7 C 0.2911(4) 0.3301(3) 0.2026(4) 0.0437(8) Uani 1 1 d . . .
H7A H 0.1602 0.3269 0.2082 0.066 Uiso 1 1 calc R . .
H7B H 0.3171 0.3328 0.1040 0.066 Uiso 1 1 calc R . .
H7C H 0.3392 0.3915 0.2512 0.066 Uiso 1 1 calc R . .

loop_
_atom_site_aniso_label
_atom_site_aniso_U_11
_atom_site_aniso_U_22
_atom_site_aniso_U_33
_atom_site_aniso_U_23
_atom_site_aniso_U_13
_atom_site_aniso_U_12
Zn 0.0290(2) 0.0296(2) 0.0263(2) 0.00275(15) 0.00322(14) 0.00217(15)
N1 0.0295(13) 0.0235(13) 0.0235(13) 0.0013(10) 0.0034(10) 0.0036(10)
N2 0.0346(13) 0.0221(13) 0.0262(13) 0.0029(10) 0.0066(10) 0.0043(11)
C1 0.0356(16) 0.0268(17) 0.0308(17) -0.0022(13) 0.0019(13) 0.0080(14)
C2 0.0237(14) 0.0297(17) 0.0260(15) 0.0010(13) -0.0012(12) 0.0049(12)
C3 0.0466(19) 0.0280(17) 0.0362(18) 0.0011(14) 0.0064(14) 0.0033(15)
C4 0.055(2) 0.0272(17) 0.0324(18) -0.0008(14) 0.0067(15) 0.0124(16)
C5 0.0408(18) 0.0335(18) 0.046(2) 0.0040(15) 0.0073(15) -0.0037(15)
C6 0.0327(17) 0.045(2) 0.0432(19) 0.0071(16) 0.0058(15) 0.0001(15)
C7 0.0369(18) 0.048(2) 0.045(2) -0.0011(16) -0.0038(15) 0.0089(17)

loop_
_atom_type_symbol
_atom_type_description
_atom_type_scat_dispersion_real
_atom_type_scat_dispersion_imag
_atom_type_scat_source
C C 0.0033 0.0016 'International Tables Vol C Tables 4.2.6.8 and 6.1.1.4'
H H 0.0000 0.0000 'International Tables Vol C Tables 4.2.6.8 and 6.1.1.4'
N N 0.0061 0.0033 'International Tables Vol C Tables 4.2.6.8 and 6.1.1.4'
Zn Zn 0.2839 1.4301 'International Tables Vol C Tables 4.2.6.8 and 6.1.1.4'

loop_
_geom_angle_atom_site_label_1
_geom_angle_atom_site_label_2
_geom_angle_atom_site_label_3
_geom_angle
_geom_angle_site_symmetry_1
_geom_angle_site_symmetry_3
_geom_angle_publ_flag
C6 Zn C1 132.45(13) . . ?
C6 Zn N1 113.52(12) . 4_565 ?
C1 Zn N1 109.18(10) . 4_565 ?
C6 Zn N2 107.07(12) . . ?
C1 Zn N2 72.04(10) . . ?
N1 Zn N2 114.16(8) 4_565 . ?
C2 N1 N2 112.0(2) . . ?
C2 N1 Zn 128.4(2) . 4_566 ?
N2 N1 Zn 119.20(16) . 4_566 ?
N1 N2 C4 108.0(2) . . ?
N1 N2 C5 109.1(2) . . ?
C4 N2 C5 109.7(2) . . ?
N1 N2 Zn 94.58(15) . . ?
C4 N2 Zn 110.54(18) . . ?
C5 N2 Zn 123.16(18) . . ?
C2 C1 Zn 98.16(18) . . ?
N1 C2 C1 124.5(3) . . ?
N1 C2 C3 115.9(3) . . ?
C1 C2 C3 119.5(3) . . ?
C7 C6 Zn 117.9(2) . . ?

loop_
_geom_bond_atom_site_label_1
_geom_bond_atom_site_label_2
_geom_bond_distance
_geom_bond_site_symmetry_2
_geom_bond_publ_flag
Zn C6 1.988(3) . ?
Zn C1 2.086(3) . ?
Zn N1 2.116(2) 4_565 ?
Zn N2 2.438(2) . ?
N1 C2 1.310(4) . ?
N1 N2 1.458(3) . ?
N1 Zn 2.116(2) 4_566 ?
N2 C4 1.465(4) . ?
N2 C5 1.478(4) . ?
C1 C2 1.437(4) . ?
C2 C3 1.496(4) . ?
C6 C7 1.528(5) . ?

loop_
_geom_torsion_atom_site_label_1
_geom_torsion_atom_site_label_2
_geom_torsion_atom_site_label_3
_geom_torsion_atom_site_label_4
_geom_torsion
_geom_torsion_site_symmetry_1
_geom_torsion_site_symmetry_2
_geom_torsion_site_symmetry_3
_geom_torsion_site_symmetry_4
_geom_torsion_publ_flag
C2 N1 N2 C4 150.5(2) . . . . ?
Zn N1 N2 C4 -22.7(3) 4_566 . . . ?
C2 N1 N2 C5 -90.3(3) . . . . ?
Zn N1 N2 C5 96.4(2) 4_566 . . . ?
C2 N1 N2 Zn 37.2(2) . . . . ?
Zn N1 N2 Zn -136.08(13) 4_566 . . . ?
C6 Zn N2 N1 81.05(17) . . . . ?
C1 Zn N2 N1 -48.94(15) . . . . ?
N1 Zn N2 N1 -152.43(16) 4_565 . . . ?
C6 Zn N2 C4 -30.1(2) . . . . ?
C1 Zn N2 C4 -160.1(2) . . . . ?
N1 Zn N2 C4 96.37(19) 4_565 . . . ?
C6 Zn N2 C5 -162.5(2) . . . . ?
C1 Zn N2 C5 67.5(2) . . . . ?
N1 Zn N2 C5 -36.0(2) 4_565 . . . ?
C6 Zn C1 C2 -50.0(3) . . . . ?
N1 Zn C1 C2 157.06(18) 4_565 . . . ?
N2 Zn C1 C2 47.02(18) . . . . ?
N2 N1 C2 C1 2.4(4) . . . . ?
Zn N1 C2 C1 174.8(2) 4_566 . . . ?
N2 N1 C2 C3 -173.3(2) . . . . ?
Zn N1 C2 C3 -0.8(4) 4_566 . . . ?
Zn C1 C2 N1 -49.1(3) . . . . ?
Zn C1 C2 C3 126.4(2) . . . . ?
C1 Zn C6 C7 164.5(2) . . . . ?
N1 Zn C6 C7 -43.4(3) 4_565 . . . ?
N2 Zn C6 C7 83.5(3) . . . . ?
